data_7041663
loop_
_publ_author_name
'Hao, Shao Yun'
'Hou, Suo Xia'
'Van Hecke, Kristof'
'Cui, Guang Hua'

_publ_section_title
;
 Construction of noninterpenetrating and interpenetrating Co(ii) networks
 with halogenated carboxylate modulated by auxiliary N-donor co-ligands:
 structural diversity, electrochemical and photocatalytic properties.
;
_journal_issue 6
_journal_name_full 'Dalton transactions (Cambridge, England : 2003)'
_journal_page_first 1951
_journal_page_last 1964
_journal_paper_doi 10.1039/c6dt04516b
_journal_volume 46
_journal_year 2017
_chemical_formula_sum 'C26 H20 Cl2 Co N4 O4'
_chemical_formula_weight 582.29
_space_group_crystal_system triclinic
_space_group_IT_number 2
_space_group_name_Hall '-P 1'
_space_group_name_H-M_alt 'P -1'
_symmetry_space_group_name_Hall '-P 1'
_symmetry_space_group_name_H-M 'P -1'
_atom_sites_solution_hydrogens geom
_audit_creation_method SHELXL-2014/7
_audit_update_record
;
2016-11-03 deposited with the CCDC.
2017-01-11 downloaded from the CCDC.
;
_cell_angle_alpha 82.569(8)
_cell_angle_beta 70.262(7)
_cell_angle_gamma 87.657(7)
_cell_formula_units_Z 2
_cell_length_a 9.811(5)
_cell_length_b 10.140(5)
_cell_length_c 13.189(7)
_cell_measurement_reflns_used 1936
_cell_measurement_temperature 296(2)
_cell_measurement_theta_max 22.19
_cell_measurement_theta_min 0.68
_cell_volume 1224.6(11)
_computing_cell_refinement 'SAINT (Bruker, 1999)'
_computing_data_collection 'SMART (Bruker, 1998)'
_computing_data_reduction SAINT
_computing_molecular_graphics 'Bruker SHELXTL'
_computing_publication_material 'Bruker SHELXTL'
_computing_structure_refinement 'SHELXL-2014/7 (Sheldrick, 2014)'
_computing_structure_solution 'SHELXT (Sheldrick, 2013)'
_diffrn_ambient_temperature 296(2)
_diffrn_measured_fraction_theta_full 0.984
_diffrn_measured_fraction_theta_max 0.951
_diffrn_measurement_device_type 'Bruker SMART CCD area-detector'
_diffrn_measurement_method '\w scans'
_diffrn_radiation_monochromator graphite
_diffrn_radiation_source 'fine--focus sealed tube'
_diffrn_radiation_type MoK\a
_diffrn_radiation_wavelength 0.71073
_diffrn_reflns_av_R_equivalents 0.0378
_diffrn_reflns_av_unetI/netI 0.0916
_diffrn_reflns_Laue_measured_fraction_full 0.984
_diffrn_reflns_Laue_measured_fraction_max 0.951
_diffrn_reflns_limit_h_max 12
_diffrn_reflns_limit_h_min -11
_diffrn_reflns_limit_k_max 13
_diffrn_reflns_limit_k_min -11
_diffrn_reflns_limit_l_max 17
_diffrn_reflns_limit_l_min -12
_diffrn_reflns_number 7402
_diffrn_reflns_point_group_measured_fraction_full 0.984
_diffrn_reflns_point_group_measured_fraction_max 0.951
_diffrn_reflns_theta_full 25.242
_diffrn_reflns_theta_max 27.531
_diffrn_reflns_theta_min 1.653
_exptl_absorpt_coefficient_mu 0.961
_exptl_absorpt_correction_T_max 0.8369
_exptl_absorpt_correction_T_min 0.7913
_exptl_absorpt_correction_type multi-scan
_exptl_absorpt_process_details '(<i>SADABS</i>; Sheldrick, 1996)'
_exptl_crystal_colour red
_exptl_crystal_density_diffrn 1.579
_exptl_crystal_description block
_exptl_crystal_F_000 594
_exptl_crystal_size_max 0.27
_exptl_crystal_size_mid 0.26
_exptl_crystal_size_min 0.23
_refine_diff_density_max 0.595
_refine_diff_density_min -0.846
_refine_diff_density_rms 0.182
_refine_ls_extinction_method none
_refine_ls_goodness_of_fit_ref 0.970
_refine_ls_hydrogen_treatment constr
_refine_ls_matrix_type full
_refine_ls_number_parameters 334
_refine_ls_number_reflns 5363
_refine_ls_number_restraints 0
_refine_ls_restrained_S_all 0.970
_refine_ls_R_factor_all 0.1106
_refine_ls_R_factor_gt 0.0592
_refine_ls_shift/su_max 0.000
_refine_ls_shift/su_mean 0.000
_refine_ls_structure_factor_coef Fsqd
_refine_ls_weighting_details 'w=1/[\s^2^(Fo^2^)+(0.1049P)^2^] where P=(Fo^2^+2Fc^2^)/3'
_refine_ls_weighting_scheme calc
_refine_ls_wR_factor_gt 0.1452
_refine_ls_wR_factor_ref 0.1950
_reflns_Friedel_coverage 0.000
_reflns_number_gt 3157
_reflns_number_total 5363
_reflns_threshold_expression 'I > 2\s(I)'
_cod_data_source_file c6dt04516b2.cif
_cod_data_source_block 1
_cod_depositor_comments 'Adding full bibliography for 7041663--7041668.cif.'
_cod_original_cell_volume 1224.7(11)
_cod_database_code 7041663
_shelx_shelxl_version_number 2014/7
_shelx_space_group_comment
;
The symmetry employed for this shelxl refinement is uniquely defined
by the following loop, which should always be used as a source of
symmetry information in preference to the above space-group names.
They are only intended as comments.
;

loop_
_space_group_symop_operation_xyz
'x, y, z'
'-x, -y, -z'

loop_
_atom_site_label
_atom_site_type_symbol
_atom_site_fract_x
_atom_site_fract_y
_atom_site_fract_z
_atom_site_U_iso_or_equiv
_atom_site_adp_type
_atom_site_occupancy
_atom_site_site_symmetry_order
_atom_site_calc_flag
_atom_site_refinement_flags_posn
_atom_site_refinement_flags_adp
Co1 Co 0.32720(7) 0.67528(6) 0.71623(5) 0.0368(2) Uani 1 1 d . .
Cl1 Cl -0.07190(15) 0.75130(13) 0.61982(11) 0.0535(4) Uani 1 1 d . .
Cl2 Cl 0.32668(15) 1.02362(18) 0.96972(17) 0.0827(6) Uani 1 1 d . .
O2 O 0.2706(3) 0.6228(3) 0.5951(3) 0.0469(9) Uani 1 1 d . .
O1 O 0.1146(4) 0.5076(4) 0.7386(3) 0.0546(9) Uani 1 1 d . .
N1 N 0.4241(4) 0.5225(4) 0.7836(3) 0.0383(9) Uani 1 1 d . .
O4 O 0.3150(4) 0.7874(4) 0.8693(3) 0.0576(10) Uani 1 1 d . .
O3 O 0.1515(4) 0.7841(4) 0.7900(3) 0.0584(10) Uani 1 1 d . .
N3 N 0.6506(4) -0.0284(4) 0.5877(3) 0.0406(9) Uani 1 1 d . .
N2 N 0.5926(4) 0.3902(4) 0.8188(3) 0.0416(10) Uani 1 1 d . .
N4 N 0.4933(4) -0.1938(4) 0.6276(3) 0.0398(9) Uani 1 1 d . .
C19 C -0.1054(5) 0.5876(4) 0.4843(4) 0.0347(10) Uani 1 1 d . .
H19 H -0.1755 0.6476 0.4747 0.042 Uiso 1 1 calc R U
C1 C 0.5566(5) 0.4768(5) 0.7475(4) 0.0405(11) Uani 1 1 d . .
H1 H 0.6200 0.5029 0.6779 0.049 Uiso 1 1 calc R U
C21 C 0.0752(4) 0.5233(4) 0.5706(4) 0.0339(10) Uani 1 1 d . .
C2 C 0.3671(5) 0.4611(4) 0.8893(4) 0.0378(11) Uani 1 1 d . .
C22 C 0.1572(5) 0.5506(5) 0.6423(4) 0.0384(11) Uani 1 1 d . .
C13 C 0.6762(5) -0.0847(4) 0.4928(4) 0.0390(11) Uani 1 1 d . .
C18 C 0.5775(5) -0.1875(5) 0.5180(4) 0.0377(11) Uani 1 1 d . .
C20 C -0.0318(5) 0.6095(4) 0.5534(4) 0.0358(10) Uani 1 1 d . .
C17 C 0.5769(5) -0.2663(5) 0.4393(4) 0.0431(12) Uani 1 1 d . .
H17 H 0.5112 -0.3359 0.4554 0.052 Uiso 1 1 calc R U
C7 C 0.4744(5) 0.3799(4) 0.9141(4) 0.0386(11) Uani 1 1 d . .
C26 C 0.1960(5) 0.8231(5) 0.8615(4) 0.0426(12) Uani 1 1 d . .
C11 C 0.7339(5) 0.0836(5) 0.5973(4) 0.0465(12) Uani 1 1 d . .
H11A H 0.7301 0.1565 0.5429 0.056 Uiso 1 1 calc R U
H11B H 0.8343 0.0567 0.5806 0.056 Uiso 1 1 calc R U
C25 C 0.0990(5) 0.9154(4) 0.9346(4) 0.0377(11) Uani 1 1 d . .
C3 C 0.2324(5) 0.4718(5) 0.9678(4) 0.0477(13) Uani 1 1 d . .
H3 H 0.1600 0.5240 0.9523 0.057 Uiso 1 1 calc R U
C12 C 0.5425(5) -0.0975(5) 0.6633(4) 0.0393(11) Uani 1 1 d . .
H12 H 0.5053 -0.0791 0.7348 0.047 Uiso 1 1 calc R U
C9 C 0.7803(5) 0.2501(5) 0.7038(4) 0.0470(13) Uani 1 1 d . .
H9A H 0.8778 0.2170 0.6928 0.056 Uiso 1 1 calc R U
H9B H 0.7843 0.3144 0.6416 0.056 Uiso 1 1 calc R U
C6 C 0.4527(6) 0.3127(5) 1.0149(4) 0.0484(13) Uani 1 1 d . .
H6 H 0.5250 0.2604 1.0305 0.058 Uiso 1 1 calc R U
C10 C 0.6844(5) 0.1339(5) 0.7058(4) 0.0436(12) Uani 1 1 d . .
H10A H 0.6896 0.0629 0.7612 0.052 Uiso 1 1 calc R U
H10B H 0.5846 0.1629 0.7234 0.052 Uiso 1 1 calc R U
C15 C 0.7749(6) -0.1343(6) 0.3139(5) 0.0575(15) Uani 1 1 d . .
H15 H 0.8409 -0.1174 0.2439 0.069 Uiso 1 1 calc R U
C14 C 0.7784(6) -0.0560(5) 0.3900(4) 0.0503(13) Uani 1 1 d . .
H14 H 0.8455 0.0125 0.3739 0.060 Uiso 1 1 calc R U
C23 C 0.0485(5) 1.0878(5) 1.0502(4) 0.0468(12) Uani 1 1 d . .
H23 H 0.0825 1.1469 1.0846 0.056 Uiso 1 1 calc R U
C16 C 0.6766(6) -0.2379(5) 0.3368(4) 0.0513(13) Uani 1 1 d . .
H16 H 0.6783 -0.2887 0.2825 0.062 Uiso 1 1 calc R U
C24 C 0.1453(5) 1.0055(5) 0.9854(4) 0.0460(12) Uani 1 1 d . .
C8 C 0.7336(5) 0.3221(5) 0.8043(5) 0.0527(14) Uani 1 1 d . .
H8A H 0.7253 0.2585 0.8678 0.063 Uiso 1 1 calc R U
H8B H 0.8068 0.3870 0.7980 0.063 Uiso 1 1 calc R U
C5 C 0.3196(7) 0.3258(5) 1.0924(5) 0.0602(16) Uani 1 1 d . .
H5 H 0.3017 0.2824 1.1622 0.072 Uiso 1 1 calc R U
C4 C 0.2091(6) 0.4037(6) 1.0682(5) 0.0557(14) Uani 1 1 d . .
H4 H 0.1191 0.4085 1.1218 0.067 Uiso 1 1 calc R U

loop_
_atom_site_aniso_label
_atom_site_aniso_U_11
_atom_site_aniso_U_22
_atom_site_aniso_U_33
_atom_site_aniso_U_23
_atom_site_aniso_U_13
_atom_site_aniso_U_12
Co1 0.0328(4) 0.0390(4) 0.0431(4) -0.0113(3) -0.0170(3) 0.0045(3)
Cl1 0.0574(8) 0.0513(8) 0.0624(9) -0.0254(7) -0.0289(7) 0.0148(6)
Cl2 0.0365(8) 0.0899(12) 0.1324(16) -0.0600(11) -0.0260(9) 0.0065(7)
O2 0.0376(19) 0.059(2) 0.050(2) -0.0109(17) -0.0208(17) -0.0055(16)
O1 0.053(2) 0.073(3) 0.041(2) -0.0117(19) -0.0184(18) 0.0072(19)
N1 0.036(2) 0.040(2) 0.041(2) -0.0073(18) -0.0153(18) 0.0041(17)
O4 0.050(2) 0.063(2) 0.061(2) -0.0174(19) -0.0187(19) 0.0219(18)
O3 0.046(2) 0.057(2) 0.078(3) -0.038(2) -0.018(2) 0.0072(17)
N3 0.038(2) 0.038(2) 0.045(2) -0.0051(18) -0.0146(19) 0.0015(17)
N2 0.035(2) 0.038(2) 0.057(3) -0.014(2) -0.020(2) 0.0053(17)
N4 0.033(2) 0.043(2) 0.046(2) -0.0094(19) -0.0157(19) 0.0015(17)
C19 0.028(2) 0.040(2) 0.038(3) -0.005(2) -0.0140(19) 0.0056(18)
C1 0.040(3) 0.040(3) 0.041(3) -0.005(2) -0.014(2) 0.006(2)
C21 0.024(2) 0.043(3) 0.036(3) -0.005(2) -0.0104(19) -0.0004(18)
C2 0.034(2) 0.037(2) 0.045(3) -0.010(2) -0.014(2) -0.0028(19)
C22 0.033(2) 0.044(3) 0.044(3) -0.016(2) -0.016(2) 0.007(2)
C13 0.038(3) 0.036(2) 0.045(3) -0.002(2) -0.019(2) 0.010(2)
C18 0.032(2) 0.039(3) 0.045(3) -0.004(2) -0.018(2) 0.0079(19)
C20 0.030(2) 0.040(2) 0.039(3) -0.012(2) -0.011(2) 0.0001(19)
C17 0.036(3) 0.050(3) 0.049(3) -0.012(2) -0.020(2) 0.010(2)
C7 0.038(3) 0.034(2) 0.046(3) -0.011(2) -0.015(2) -0.0017(19)
C26 0.038(3) 0.037(3) 0.047(3) -0.009(2) -0.005(2) 0.004(2)
C11 0.042(3) 0.040(3) 0.056(3) -0.008(2) -0.014(2) -0.003(2)
C25 0.037(3) 0.033(2) 0.040(3) -0.008(2) -0.008(2) -0.0003(19)
C3 0.035(3) 0.048(3) 0.058(4) -0.014(3) -0.012(2) 0.000(2)
C12 0.036(2) 0.042(3) 0.040(3) -0.006(2) -0.012(2) 0.001(2)
C9 0.032(3) 0.045(3) 0.066(4) -0.017(3) -0.015(2) 0.003(2)
C6 0.061(3) 0.038(3) 0.053(3) -0.006(2) -0.026(3) -0.001(2)
C10 0.032(2) 0.041(3) 0.058(3) -0.007(2) -0.015(2) 0.000(2)
C15 0.056(3) 0.071(4) 0.042(3) -0.005(3) -0.013(3) 0.005(3)
C14 0.051(3) 0.051(3) 0.047(3) 0.000(3) -0.016(3) 0.001(2)
C23 0.040(3) 0.045(3) 0.057(3) -0.019(2) -0.014(2) -0.002(2)
C16 0.054(3) 0.055(3) 0.051(3) -0.015(3) -0.024(3) 0.014(3)
C24 0.034(3) 0.046(3) 0.058(3) -0.016(2) -0.013(2) 0.001(2)
C8 0.039(3) 0.049(3) 0.081(4) -0.021(3) -0.031(3) 0.012(2)
C5 0.081(4) 0.048(3) 0.048(3) -0.004(3) -0.015(3) -0.014(3)
C4 0.050(3) 0.056(3) 0.052(3) -0.014(3) -0.001(3) -0.013(3)

loop_
_atom_type_symbol
_atom_type_description
_atom_type_scat_dispersion_real
_atom_type_scat_dispersion_imag
_atom_type_scat_source
C C 0.0033 0.0016 'International Tables Vol C Tables 4.2.6.8 and 6.1.1.4'
H H 0.0000 0.0000 'International Tables Vol C Tables 4.2.6.8 and 6.1.1.4'
N N 0.0061 0.0033 'International Tables Vol C Tables 4.2.6.8 and 6.1.1.4'
O O 0.0106 0.0060 'International Tables Vol C Tables 4.2.6.8 and 6.1.1.4'
Cl Cl 0.1484 0.1585 'International Tables Vol C Tables 4.2.6.8 and 6.1.1.4'
Co Co 0.3494 0.9721 'International Tables Vol C Tables 4.2.6.8 and 6.1.1.4'

loop_
_geom_angle_atom_site_label_1
_geom_angle_atom_site_label_2
_geom_angle_atom_site_label_3
_geom_angle
_geom_angle_site_symmetry_1
_geom_angle_site_symmetry_3
O2 Co1 O3 100.20(15) . .
O2 Co1 N1 111.97(15) . .
O3 Co1 N1 128.83(17) . .
O2 Co1 N4 99.24(15) . 1_565
O3 Co1 N4 107.83(16) . 1_565
N1 Co1 N4 105.03(16) . 1_565
O2 Co1 O4 158.50(13) . .
O3 Co1 O4 58.52(14) . .
N1 Co1 O4 86.41(14) . .
N4 Co1 O4 85.90(15) 1_565 .
C22 O2 Co1 104.6(3) . .
C1 N1 C2 104.9(4) . .
C1 N1 Co1 129.6(3) . .
C2 N1 Co1 124.6(3) . .
C26 O4 Co1 81.8(3) . .
C26 O3 Co1 98.2(3) . .
C12 N3 C13 106.5(4) . .
C12 N3 C11 129.5(4) . .
C13 N3 C11 124.0(4) . .
C1 N2 C7 106.7(4) . .
C1 N2 C8 127.9(4) . .
C7 N2 C8 125.4(4) . .
C12 N4 C18 104.8(4) . .
C12 N4 Co1 126.9(3) . 1_545
C18 N4 Co1 128.4(3) . 1_545
C20 C19 C21 120.3(4) . 2_566
C20 C19 H19 119.8 . .
C21 C19 H19 119.8 2_566 .
N1 C1 N2 114.4(4) . .
N1 C1 H1 122.8 . .
N2 C1 H1 122.8 . .
C19 C21 C20 117.3(4) 2_566 .
C19 C21 C22 120.9(4) 2_566 .
C20 C21 C22 121.9(4) . .
N1 C2 C3 131.1(5) . .
N1 C2 C7 108.8(4) . .
C3 C2 C7 120.0(5) . .
O1 C22 O2 124.6(4) . .
O1 C22 C21 120.7(4) . .
O2 C22 C21 114.7(4) . .
C18 C13 N3 106.1(4) . .
C18 C13 C14 122.3(5) . .
N3 C13 C14 131.5(5) . .
C13 C18 C17 120.3(5) . .
C13 C18 N4 108.8(4) . .
C17 C18 N4 130.9(4) . .
C19 C20 C21 122.4(4) . .
C19 C20 Cl1 118.8(3) . .
C21 C20 Cl1 118.8(4) . .
C16 C17 C18 117.9(5) . .
C16 C17 H17 121.1 . .
C18 C17 H17 121.1 . .
C6 C7 N2 132.6(5) . .
C6 C7 C2 122.3(5) . .
N2 C7 C2 105.1(4) . .
O4 C26 O3 121.4(5) . .
O4 C26 C25 121.6(5) . .
O3 C26 C25 116.9(4) . .
N3 C11 C10 115.6(4) . .
N3 C11 H11A 108.4 . .
C10 C11 H11A 108.4 . .
N3 C11 H11B 108.4 . .
C10 C11 H11B 108.4 . .
H11A C11 H11B 107.4 . .
C24 C25 C23 117.4(4) . 2_577
C24 C25 C26 124.8(4) . .
C23 C25 C26 117.7(4) 2_577 .
C4 C3 C2 118.1(5) . .
C4 C3 H3 121.0 . .
C2 C3 H3 121.0 . .
N4 C12 N3 113.8(4) . .
N4 C12 H12 123.1 . .
N3 C12 H12 123.1 . .
C8 C9 C10 116.1(4) . .
C8 C9 H9A 108.3 . .
C10 C9 H9A 108.3 . .
C8 C9 H9B 108.3 . .
C10 C9 H9B 108.3 . .
H9A C9 H9B 107.4 . .
C7 C6 C5 117.1(5) . .
C7 C6 H6 121.5 . .
C5 C6 H6 121.5 . .
C11 C10 C9 109.9(4) . .
C11 C10 H10A 109.7 . .
C9 C10 H10A 109.7 . .
C11 C10 H10B 109.7 . .
C9 C10 H10B 109.7 . .
H10A C10 H10B 108.2 . .
C14 C15 C16 122.7(5) . .
C14 C15 H15 118.7 . .
C16 C15 H15 118.7 . .
C15 C14 C13 116.2(5) . .
C15 C14 H14 121.9 . .
C13 C14 H14 121.9 . .
C24 C23 C25 121.6(5) . 2_577
C24 C23 H23 119.2 . .
C25 C23 H23 119.2 2_577 .
C17 C16 C15 120.6(5) . .
C17 C16 H16 119.7 . .
C15 C16 H16 119.7 . .
C25 C24 C23 120.9(5) . .
C25 C24 Cl2 122.1(4) . .
C23 C24 Cl2 116.9(4) . .
N2 C8 C9 111.4(4) . .
N2 C8 H8A 109.3 . .
C9 C8 H8A 109.3 . .
N2 C8 H8B 109.3 . .
C9 C8 H8B 109.3 . .
H8A C8 H8B 108.0 . .
C6 C5 C4 121.5(6) . .
C6 C5 H5 119.3 . .
C4 C5 H5 119.3 . .
C3 C4 C5 121.0(5) . .
C3 C4 H4 119.5 . .
C5 C4 H4 119.5 . .

loop_
_geom_bond_atom_site_label_1
_geom_bond_atom_site_label_2
_geom_bond_distance
_geom_bond_site_symmetry_2
Co1 O2 1.997(3) .
Co1 O3 2.031(3) .
Co1 N1 2.046(4) .
Co1 N4 2.067(4) 1_565
Co1 O4 2.409(4) .
Cl1 C20 1.742(5) .
Cl2 C24 1.735(5) .
O2 C22 1.281(6) .
O1 C22 1.221(6) .
N1 C1 1.312(6) .
N1 C2 1.387(6) .
O4 C26 1.241(6) .
O3 C26 1.275(6) .
N3 C12 1.333(6) .
N3 C13 1.384(6) .
N3 C11 1.468(6) .
N2 C1 1.328(6) .
N2 C7 1.388(6) .
N2 C8 1.485(6) .
N4 C12 1.311(6) .
N4 C18 1.396(6) .
N4 Co1 2.067(4) 1_545
C19 C20 1.382(6) .
C19 C21 1.384(6) 2_566
C19 H19 0.9300 .
C1 H1 0.9300 .
C21 C19 1.384(6) 2_566
C21 C20 1.397(6) .
C21 C22 1.490(6) .
C2 C3 1.387(6) .
C2 C7 1.408(6) .
C13 C18 1.382(7) .
C13 C14 1.391(7) .
C18 C17 1.391(7) .
C17 C16 1.377(7) .
C17 H17 0.9300 .
C7 C6 1.366(7) .
C26 C25 1.501(6) .
C11 C10 1.498(7) .
C11 H11A 0.9700 .
C11 H11B 0.9700 .
C25 C24 1.375(7) .
C25 C23 1.393(6) 2_577
C3 C4 1.362(8) .
C3 H3 0.9300 .
C12 H12 0.9300 .
C9 C8 1.521(7) .
C9 C10 1.530(6) .
C9 H9A 0.9700 .
C9 H9B 0.9700 .
C6 C5 1.374(8) .
C6 H6 0.9300 .
C10 H10A 0.9700 .
C10 H10B 0.9700 .
C15 C14 1.368(8) .
C15 C16 1.389(8) .
C15 H15 0.9300 .
C14 H14 0.9300 .
C23 C24 1.378(7) .
C23 C25 1.393(6) 2_577
C23 H23 0.9300 .
C16 H16 0.9300 .
C8 H8A 0.9700 .
C8 H8B 0.9700 .
C5 C4 1.413(8) .
C5 H5 0.9300 .
C4 H4 0.9300 .
